data_9004273
loop_
_publ_author_name
'Burns, P. C.'
'MacDonald, D. J.'
'Hawthorne, F. C.'

_publ_section_title
;
 The crystal chemistry of manganese-bearing elbaite
 Sample: NP1, split atom model
;
_journal_name_full 'The Canadian Mineralogist'
_journal_page_first 31
_journal_page_last 41
_journal_volume 32
_journal_year 1994
_chemical_compound_source Nepal
_chemical_formula_sum
;Al7.26 B3 Ca0.2 F0.66 Fe0.03 H3.3 K0.01 Li1.05 Mn0.81 Na0.67 O30.3 Si5.82
 Ti0.03
;
_chemical_name_mineral Elbaite
_space_group_IT_number 160
_symmetry_space_group_name_Hall 'R 3 -2"'
_symmetry_space_group_name_H-M 'R 3 m :H'
_cell_angle_alpha 90
_cell_angle_beta 90
_cell_angle_gamma 120
_cell_formula_units_Z 3
_cell_length_a 15.932
_cell_length_b 15.932
_cell_length_c 7.135
_cell_volume 1568.430
_database_code_amcsd 0005346
_exptl_crystal_density_diffrn 3.084
_cod_original_sg_symbol_H-M 'R 3 m'
_cod_original_formula_sum 'Ca.2 Na.67 K.01 Ti.03 Al7.26 Fe.03 Mn.81 Li1.05 Si5.82 B3 F.66 O30.3 H3.3'
_cod_database_code 9004273

loop_
_space_group_symop_operation_xyz
x,y,z
2/3+x,1/3+y,1/3+z
1/3+x,2/3+y,2/3+z
x,x-y,z
2/3+x,1/3+x-y,1/3+z
1/3+x,2/3+x-y,2/3+z
-y,-x,z
2/3-y,1/3-x,1/3+z
1/3-y,2/3-x,2/3+z
-x+y,y,z
2/3-x+y,1/3+y,1/3+z
1/3-x+y,2/3+y,2/3+z
-y,x-y,z
2/3-y,1/3+x-y,1/3+z
1/3-y,2/3+x-y,2/3+z
-x+y,-x,z
2/3-x+y,1/3-x,1/3+z
1/3-x+y,2/3-x,2/3+z

loop_
_atom_site_label
_atom_site_fract_x
_atom_site_fract_y
_atom_site_fract_z
_atom_site_occupancy
_atom_site_U_iso_or_equiv
_atom_site_type_symbol
_atom_site_attached_hydrogens
CaX 0.00000 0.00000 0.84080 0.20000 0.01910 Ca 0
NaX 0.00000 0.00000 0.84080 0.67000 0.01910 Na 0
KX 0.00000 0.00000 0.84080 0.01000 0.01910 K 0
TiY 0.06188 0.93812 0.44310 0.01000 0.01230 Ti 0
AlY 0.06188 0.93812 0.44310 0.36000 0.01230 Al 0
FeY 0.06188 0.93812 0.44310 0.01000 0.01230 Fe 0
MnY 0.06188 0.93812 0.44310 0.27000 0.01230 Mn 0
LiY 0.06188 0.93812 0.44310 0.35000 0.01230 Li 0
AlZ 0.26101 0.29778 0.45910 1.00000 0.00670 Al 0
Si 0.19011 0.19206 0.07070 0.97000 0.00560 Si 0
Al 0.19011 0.19206 0.07070 0.03000 0.00560 Al 0
B 0.89040 0.10960 0.61750 1.00000 0.00700 B 0
F1 0.01190 0.00000 0.28790 0.11000 0.04520 F 0
O-H1 0.01190 0.00000 0.28790 0.05000 0.04520 O 1
O2 0.92870 0.05070 0.59090 0.50000 0.02160 O 0
O-H3 0.13447 0.86553 0.56160 1.00000 0.01100 O 1
O4 0.90704 0.09296 -0.00090 1.00000 0.00920 O 0
O5 0.09309 0.90691 -0.02350 1.00000 0.01040 O 0
O6 0.18730 0.19731 0.29540 1.00000 0.00880 O 0
O7 0.28611 0.28591 -0.01010 1.00000 0.00730 O 0
O8 0.27060 0.20960 0.62930 1.00000 0.00880 O 0

loop_
_cod_changelog_entry_id
_cod_changelog_entry_author
_cod_changelog_entry_date
_cod_changelog_entry_text
1
;cod-tools version 3.8.0
Id: cif_guess_AMCSD_atom_types 9581 2023-05-17 12:35:41Z saulius
;
2023-05-18T11:38:00+03:00
;Derived atom types and hydrogen counts
from atom names that follow the AMCSD naming convention
(Wat == water, O-H == hydroxyl).
;

loop_
_cod_related_entry_id
_cod_related_entry_database
_cod_related_entry_code
1 AMCSD 0005346
